data_2020056
loop_
_publ_author_name
'Wu, Xiang-Wen'
'Wu, Wan-Fu'
'Yin, Shi'
'Ma, Jian-Ping'

_publ_section_title
;
 Syntheses and structures of one Cu^I^-containing coordination polymer and
 two macrocyclic supramolecular complexes based on flexible
 1,3,4-oxadiazole-containing ligands
;
_journal_coeditor_code WQ3091
_journal_issue 8
_journal_name_full 'Acta Crystallographica Section C'
_journal_page_first
;
;
_journal_paper_doi 10.1107/S2053229615012929
_journal_volume 71
_journal_year 2015
_chemical_formula_iupac '[Cu2 (C26 H20 N6 O2 S2)2] (B F4)2 , 1.5C H2 Cl2 , C H4 O'
_chemical_formula_moiety 'C52 H40 B2 Cu2 F8 N12 O4 S4, 1.5C H2 Cl2, C H4 O'
_chemical_formula_sum 'C54.5 H47 B2 Cl3 Cu2 F8 N12 O5 S4'
_chemical_formula_weight 1485.33
_chemical_name_systematic
'Bis(\m-1,4-bis{[5-(quinolin-2-yl)-1,3,4-oxadiazol-2-yl]sulfanyl}butane)dicopper(I) bis(tetrafluoridoborate)--dichloromethane--methanol (1/1.5/1)'
_space_group_IT_number 2
_symmetry_cell_setting triclinic
_symmetry_space_group_name_Hall '-P 1'
_symmetry_space_group_name_H-M 'P -1'
_atom_sites_solution_hydrogens geom
_atom_sites_solution_primary direct
_atom_sites_solution_secondary difmap
_audit_creation_method SHELXL97
_cell_angle_alpha 68.550(8)
_cell_angle_beta 81.603(6)
_cell_angle_gamma 76.089(6)
_cell_formula_units_Z 1
_cell_length_a 11.1554(8)
_cell_length_b 11.5090(9)
_cell_length_c 13.6722(11)
_cell_measurement_reflns_used 3813
_cell_measurement_temperature 100.0(2)
_cell_measurement_theta_max 26.5380
_cell_measurement_theta_min 3.6110
_cell_volume 1582.6(2)
_computing_cell_refinement
;
(CrysAlis PRO; Agilent, 2013)
;
_computing_data_collection
;
(CrysAlis PRO; Agilent, 2013)
;
_computing_data_reduction
;
(CrysAlis PRO; Agilent, 2013)
;
_computing_molecular_graphics
;
SHELXTL (Sheldrick, 2008)
;
_computing_publication_material
;
SHELXTL (Sheldrick, 2008)
;
_computing_structure_refinement
;
SHELXL97 (Sheldrick, 2008)
;
_computing_structure_solution
;
SHELXS97 (Sheldrick, 2008)
;
_diffrn_ambient_temperature 100.0(2)
_diffrn_detector_area_resol_mean 16.0793
_diffrn_measured_fraction_theta_full 0.998
_diffrn_measured_fraction_theta_max 0.998
_diffrn_measurement_device_type 'Agilent SuperNova Dual Source diffractometer with an Eos detector'
_diffrn_measurement_method \w
_diffrn_radiation_monochromator mirror
_diffrn_radiation_source 'SuperNova (Mo) X-ray Source'
_diffrn_radiation_type 'Mo K\a'
_diffrn_radiation_wavelength 0.7107
_diffrn_reflns_av_R_equivalents 0.0374
_diffrn_reflns_av_sigmaI/netI 0.0654
_diffrn_reflns_limit_h_max 13
_diffrn_reflns_limit_h_min -13
_diffrn_reflns_limit_k_max 14
_diffrn_reflns_limit_k_min -14
_diffrn_reflns_limit_l_max 17
_diffrn_reflns_limit_l_min -16
_diffrn_reflns_number 12689
_diffrn_reflns_theta_full 26.37
_diffrn_reflns_theta_max 26.37
_diffrn_reflns_theta_min 2.91
_diffrn_standards_decay_% 0
_diffrn_standards_interval_count 1
_diffrn_standards_interval_time 5.7400
_diffrn_standards_number 13723
_exptl_absorpt_coefficient_mu 1.011
_exptl_absorpt_correction_T_max 1.00000
_exptl_absorpt_correction_T_min 0.72719
_exptl_absorpt_correction_type multi-scan
_exptl_absorpt_process_details
;
(CrysAlis PRO; Agilent, 2013)
;
_exptl_crystal_colour 'clear light orange'
_exptl_crystal_density_diffrn 1.559
_exptl_crystal_density_method 'not measured'
_exptl_crystal_description plate
_exptl_crystal_F_000 753
_exptl_crystal_size_max 0.2100
_exptl_crystal_size_mid 0.1500
_exptl_crystal_size_min 0.0200
_refine_diff_density_max 1.427
_refine_diff_density_min -0.478
_refine_ls_extinction_method none
_refine_ls_goodness_of_fit_ref 1.042
_refine_ls_hydrogen_treatment constr
_refine_ls_matrix_type full
_refine_ls_number_parameters 487
_refine_ls_number_reflns 6460
_refine_ls_number_restraints 34
_refine_ls_restrained_S_all 1.075
_refine_ls_R_factor_all 0.0934
_refine_ls_R_factor_gt 0.0669
_refine_ls_shift/su_max 0.002
_refine_ls_shift/su_mean 0.000
_refine_ls_structure_factor_coef Fsqd
_refine_ls_weighting_details 'calc w = 1/[\s^2^(Fo^2^)+(0.0997P)^2^+1.9848P] where P=(Fo^2^+2Fc^2^)/3'
_refine_ls_weighting_scheme calc
_refine_ls_wR_factor_gt 0.1735
_refine_ls_wR_factor_ref 0.1983
_reflns_number_gt 4665
_reflns_number_total 6460
_reflns_threshold_expression I>2\s(I)
_cod_data_source_file wq3091sup1.cif
_cod_data_source_block II
_cod_original_formula_sum 'C54.50 H47 B2 Cl3 Cu2 F8 N12 O5 S4'
_cod_database_code 2020056
_cod_database_fobs_code 2020056

loop_
_symmetry_equiv_pos_as_xyz
'x, y, z'
'-x, -y, -z'

loop_
_atom_site_type_symbol
_atom_site_label
_atom_site_fract_x
_atom_site_fract_y
_atom_site_fract_z
_atom_site_U_iso_or_equiv
_atom_site_adp_type
_atom_site_calc_flag
_atom_site_refinement_flags
_atom_site_occupancy
_atom_site_symmetry_multiplicity
_atom_site_disorder_assembly
_atom_site_disorder_group
B B1 0.9522(8) 0.4239(9) 0.1419(7) 0.041(3) Uani d PDU 0.50 1 A 3
B B2 0.5000 1.0000 1.0000 0.0326(16) Uani d S 1 2 . .
C C1 -0.0941(4) 1.1288(4) 1.0411(3) 0.0291(9) Uani d . 1 1 . .
C C2 -0.2128(4) 1.1011(4) 1.0727(4) 0.0360(11) Uani d . 1 1 . .
H H2 -0.2697 1.1214 1.0227 0.043 Uiso calc R 1 1 . .
C C3 -0.2443(5) 1.0444(5) 1.1769(4) 0.0439(12) Uani d . 1 1 . .
H H3 -0.3228 1.0259 1.1972 0.053 Uiso calc R 1 1 . .
C C4 -0.1599(5) 1.0134(5) 1.2542(4) 0.0453(13) Uani d . 1 1 . .
H H4 -0.1837 0.9758 1.3248 0.054 Uiso calc R 1 1 . .
C C5 -0.0434(5) 1.0379(4) 1.2265(4) 0.0396(11) Uani d . 1 1 . .
H H5 0.0118 1.0167 1.2780 0.048 Uiso calc R 1 1 . .
C C6 -0.0068(4) 1.0958(4) 1.1191(4) 0.0334(10) Uani d . 1 1 . .
C C7 0.1123(4) 1.1214(4) 1.0853(4) 0.0358(11) Uani d . 1 1 . .
H H7 0.1707 1.1006 1.1342 0.043 Uiso calc R 1 1 . .
C C8 0.1423(4) 1.1770(4) 0.9802(4) 0.0332(10) Uani d . 1 1 . .
H H8 0.2206 1.1950 0.9565 0.040 Uiso calc R 1 1 . .
C C9 0.0517(4) 1.2059(4) 0.9096(3) 0.0296(9) Uani d . 1 1 . .
C C10 0.0729(4) 1.2651(4) 0.7962(3) 0.0289(9) Uani d . 1 1 . .
C C11 0.1645(4) 1.3357(5) 0.6468(4) 0.0366(11) Uani d . 1 1 . .
C C12 0.2231(5) 1.4265(5) 0.4380(4) 0.0472(13) Uani d . 1 1 . .
H H12A 0.1432 1.4819 0.4418 0.057 Uiso calc R 1 1 . .
H H12B 0.2750 1.4760 0.3832 0.057 Uiso calc R 1 1 . .
C C13 0.2055(5) 1.3176(5) 0.4077(4) 0.0455(12) Uani d . 1 1 . .
H H13A 0.1639 1.3528 0.3425 0.055 Uiso calc R 1 1 . .
H H13B 0.1520 1.2693 0.4617 0.055 Uiso calc R 1 1 . .
C C14 0.3263(5) 1.2267(5) 0.3935(4) 0.0469(13) Uani d . 1 1 . .
H H14A 0.3814 1.2741 0.3406 0.056 Uiso calc R 1 1 . .
H H14B 0.3669 1.1876 0.4592 0.056 Uiso calc R 1 1 . .
C C15 0.2996(5) 1.1232(5) 0.3594(4) 0.0477(13) Uani d . 1 1 . .
H H15A 0.2634 1.1615 0.2917 0.057 Uiso calc R 1 1 . .
H H15B 0.2415 1.0782 0.4104 0.057 Uiso calc R 1 1 . .
C C16 0.3865(4) 0.9176(5) 0.3029(4) 0.0361(11) Uani d . 1 1 . .
C C17 0.3920(4) 0.7692(4) 0.2457(3) 0.0331(10) Uani d . 1 1 . .
C C18 0.4356(4) 0.6592(4) 0.2110(3) 0.0343(10) Uani d . 1 1 . .
C C19 0.5598(5) 0.5973(6) 0.2077(4) 0.0482(13) Uani d . 1 1 . .
H H19 0.6211 0.6268 0.2258 0.058 Uiso calc R 1 1 . .
C C20 0.5886(5) 0.4942(6) 0.1778(5) 0.0573(16) Uani d . 1 1 . .
H H20 0.6702 0.4502 0.1767 0.069 Uiso calc R 1 1 . .
C C21 0.4943(5) 0.4526(5) 0.1478(4) 0.0491(14) Uani d . 1 1 . .
C C22 0.3707(5) 0.5232(4) 0.1494(4) 0.0368(11) Uani d . 1 1 . .
C C23 0.2739(6) 0.4871(5) 0.1186(4) 0.0484(13) Uani d . 1 1 . .
H H23 0.1931 0.5333 0.1195 0.058 Uiso calc R 1 1 . .
C C24 0.3013(7) 0.3822(5) 0.0872(5) 0.0593(17) Uani d . 1 1 . .
H H24 0.2384 0.3584 0.0657 0.071 Uiso calc R 1 1 . .
C C25 0.4215(8) 0.3111(5) 0.0871(5) 0.069(2) Uani d . 1 1 . .
H H25 0.4372 0.2394 0.0673 0.083 Uiso calc R 1 1 . .
C C26 0.5157(7) 0.3447(5) 0.1153(5) 0.0627(18) Uani d . 1 1 . .
H H26 0.5955 0.2968 0.1135 0.075 Uiso calc R 1 1 . .
C C27 0.8604(10) 0.2512(15) 0.4852(19) 0.063(5) Uani d PDU 0.50 1 B 1
H H27A 0.8967 0.3211 0.4365 0.075 Uiso calc PR 0.50 1 B 1
H H27B 0.8614 0.2533 0.5553 0.075 Uiso calc PR 0.50 1 B 1
C C28 0.9396(16) 0.3811(15) 0.1973(14) 0.084(5) Uani d P 0.50 1 C 4
H H28A 0.9368 0.3595 0.2722 0.127 Uiso calc PR 0.50 1 C 4
H H28B 1.0206 0.3469 0.1726 0.127 Uiso calc PR 0.50 1 C 4
H H28C 0.8793 0.3459 0.1800 0.127 Uiso calc PR 0.50 1 C 4
C C27' 0.8070(16) 0.268(3) 0.3937(11) 0.063(5) Uani d PD 0.25 1 D 2
H H27C 0.7926 0.3560 0.3458 0.075 Uiso calc PR 0.25 1 D 2
H H27D 0.8646 0.2178 0.3572 0.075 Uiso calc PR 0.25 1 D 2
Cl Cl1 0.9543(4) 0.1122(4) 0.4801(3) 0.0832(11) Uani d PDU 0.50 1 . 1
Cl Cl2 0.7078(5) 0.2804(5) 0.4571(4) 0.1066(15) Uani d PDU 0.50 1 B 1
Cl Cl1' 0.6702(5) 0.2176(5) 0.4186(4) 0.0469(13) Uani d PD 0.25 1 D 2
Cl Cl2' 0.8778(6) 0.2622(8) 0.4995(6) 0.0486(17) Uani d PD 0.25 1 D 2
Cu Cu1 0.17336(5) 0.74743(5) 0.18837(5) 0.0344(2) Uani d . 1 1 . .
F F1 0.885(2) 0.500(2) 0.1974(16) 0.100(7) Uani d PD 0.50 1 A 3
F F2 1.0100(8) 0.5000(9) 0.0527(6) 0.092(3) Uani d PD 0.50 1 . 3
F F3 1.0390(6) 0.3304(6) 0.2065(5) 0.0524(15) Uani d PD 0.50 1 A 3
F F4 0.8734(6) 0.3674(6) 0.1137(6) 0.0619(19) Uani d PD 0.50 1 A 3
F F5 0.5381(10) 1.0164(9) 1.0826(7) 0.099(3) Uani d P 0.50 1 . .
F F6 0.4451(7) 0.9003(7) 1.0327(6) 0.067(2) Uani d P 0.50 1 . .
F F7 0.6029(6) 0.9793(7) 0.9324(6) 0.069(2) Uani d P 0.50 1 . .
F F8 0.4267(7) 1.1114(7) 0.9391(6) 0.079(2) Uani d P 0.50 1 . .
N N1 -0.0099(3) 1.3038(3) 0.7288(3) 0.0327(8) Uani d . 1 1 . .
N N2 0.0500(4) 1.3506(4) 0.6289(3) 0.0377(9) Uani d . 1 1 . .
N N3 -0.0629(3) 1.1840(3) 0.9361(3) 0.0266(8) Uani d . 1 1 . .
N N4 0.3424(3) 0.6261(3) 0.1831(3) 0.0302(8) Uani d . 1 1 . .
N N5 0.2788(3) 0.8281(3) 0.2460(3) 0.0307(8) Uani d . 1 1 . .
N N6 0.2734(4) 0.9278(4) 0.2842(3) 0.0356(9) Uani d . 1 1 . .
O O1 0.1875(3) 1.2811(3) 0.7509(2) 0.0333(7) Uani d . 1 1 . .
O O2 0.4683(3) 0.8191(3) 0.2815(3) 0.0380(8) Uani d . 1 1 . .
O O3 0.915(3) 0.507(2) 0.1515(17) 0.097(8) Uani d P 0.50 1 C 4
H H3A 0.8865 0.5265 0.0944 0.146 Uiso d PR 0.50 1 C 4
S S1 0.29281(12) 1.37416(14) 0.56289(10) 0.0454(3) Uani d . 1 1 . .
S S2 0.44522(12) 1.01202(13) 0.35022(11) 0.0442(3) Uani d . 1 1 . .

loop_
_atom_site_aniso_label
_atom_site_aniso_U_11
_atom_site_aniso_U_22
_atom_site_aniso_U_33
_atom_site_aniso_U_12
_atom_site_aniso_U_13
_atom_site_aniso_U_23
B1 0.038(5) 0.040(5) 0.041(5) -0.007(4) 0.001(4) -0.013(4)
B2 0.025(4) 0.035(4) 0.040(4) -0.002(3) 0.001(3) -0.019(3)
C1 0.032(2) 0.024(2) 0.034(2) 0.0005(17) -0.0018(19) -0.0171(19)
C2 0.031(2) 0.032(2) 0.043(3) 0.0036(19) 0.000(2) -0.018(2)
C3 0.038(3) 0.042(3) 0.049(3) -0.003(2) 0.007(2) -0.020(2)
C4 0.050(3) 0.041(3) 0.036(3) 0.003(2) 0.002(2) -0.012(2)
C5 0.044(3) 0.037(3) 0.035(3) 0.003(2) -0.008(2) -0.013(2)
C6 0.037(3) 0.028(2) 0.036(2) 0.0046(19) -0.006(2) -0.017(2)
C7 0.033(2) 0.037(2) 0.038(3) 0.002(2) -0.012(2) -0.015(2)
C8 0.026(2) 0.035(2) 0.043(3) -0.0017(19) -0.009(2) -0.019(2)
C9 0.030(2) 0.029(2) 0.032(2) -0.0014(18) -0.0034(18) -0.0163(19)
C10 0.025(2) 0.028(2) 0.036(2) -0.0023(17) -0.0016(18) -0.0157(19)
C11 0.036(3) 0.041(3) 0.032(3) -0.007(2) -0.007(2) -0.011(2)
C12 0.042(3) 0.061(3) 0.037(3) -0.014(3) -0.003(2) -0.012(3)
C13 0.038(3) 0.064(3) 0.037(3) -0.007(3) -0.009(2) -0.019(3)
C14 0.045(3) 0.058(3) 0.041(3) -0.016(3) -0.002(2) -0.018(3)
C15 0.043(3) 0.062(3) 0.047(3) -0.013(3) -0.007(2) -0.026(3)
C16 0.035(3) 0.044(3) 0.030(2) -0.013(2) -0.005(2) -0.010(2)
C17 0.030(2) 0.043(3) 0.027(2) -0.010(2) -0.0080(18) -0.008(2)
C18 0.028(2) 0.041(3) 0.027(2) 0.002(2) -0.0012(18) -0.009(2)
C19 0.025(2) 0.067(4) 0.045(3) 0.003(2) -0.007(2) -0.016(3)
C20 0.038(3) 0.063(4) 0.050(3) 0.020(3) -0.006(3) -0.013(3)
C21 0.052(3) 0.040(3) 0.036(3) 0.010(2) 0.006(2) -0.007(2)
C22 0.043(3) 0.028(2) 0.031(2) -0.001(2) 0.004(2) -0.0061(19)
C23 0.058(4) 0.040(3) 0.051(3) -0.010(3) 0.008(3) -0.024(3)
C24 0.087(5) 0.041(3) 0.055(4) -0.022(3) 0.020(3) -0.026(3)
C25 0.117(6) 0.029(3) 0.050(4) -0.001(3) 0.013(4) -0.018(3)
C26 0.079(5) 0.038(3) 0.045(3) 0.021(3) 0.007(3) -0.010(3)
C27 0.060(6) 0.079(6) 0.059(6) -0.030(4) -0.010(4) -0.023(4)
C28 0.072(11) 0.068(10) 0.087(13) -0.003(9) 0.010(10) -0.009(10)
C27' 0.060(6) 0.079(6) 0.059(6) -0.030(4) -0.010(4) -0.023(4)
Cl1 0.083(2) 0.129(3) 0.0497(17) -0.055(2) 0.0073(16) -0.0284(18)
Cl2 0.104(3) 0.109(3) 0.078(2) -0.046(2) -0.022(2) 0.023(2)
Cl1' 0.044(3) 0.057(3) 0.039(3) -0.033(2) -0.008(2) 0.000(2)
Cl2' 0.040(3) 0.089(5) 0.031(3) -0.033(3) -0.003(2) -0.026(3)
Cu1 0.0253(3) 0.0394(4) 0.0416(4) -0.0007(2) -0.0082(2) -0.0188(3)
F1 0.094(8) 0.079(9) 0.157(19) -0.019(6) 0.013(11) -0.084(13)
F2 0.065(5) 0.110(7) 0.068(5) -0.022(5) -0.009(4) 0.011(5)
F3 0.049(4) 0.065(4) 0.046(4) -0.019(3) -0.011(3) -0.016(3)
F4 0.046(4) 0.056(4) 0.099(5) 0.010(3) -0.024(4) -0.051(4)
F5 0.154(9) 0.103(6) 0.072(6) -0.061(7) -0.022(6) -0.039(5)
F6 0.080(5) 0.067(4) 0.056(4) -0.046(4) -0.006(4) -0.003(4)
F7 0.034(3) 0.077(5) 0.060(4) 0.013(3) 0.005(3) -0.002(4)
F8 0.052(4) 0.063(4) 0.077(5) 0.017(4) 0.014(4) 0.003(4)
N1 0.030(2) 0.033(2) 0.034(2) -0.0022(16) -0.0043(16) -0.0124(17)
N2 0.036(2) 0.043(2) 0.032(2) -0.0080(18) -0.0017(17) -0.0103(18)
N3 0.0268(19) 0.0236(17) 0.032(2) -0.0001(14) -0.0053(15) -0.0142(15)
N4 0.0259(19) 0.0298(19) 0.0292(19) -0.0004(15) -0.0021(15) -0.0069(16)
N5 0.028(2) 0.0300(19) 0.035(2) -0.0012(16) -0.0079(16) -0.0136(16)
N6 0.036(2) 0.040(2) 0.035(2) -0.0073(18) -0.0079(17) -0.0162(18)
O1 0.0270(16) 0.0407(18) 0.0332(17) -0.0071(14) -0.0017(13) -0.0141(14)
O2 0.0293(17) 0.0470(19) 0.0384(19) -0.0081(15) -0.0076(14) -0.0133(15)
O3 0.15(2) 0.036(7) 0.110(16) -0.003(10) -0.046(14) -0.028(9)
S1 0.0382(7) 0.0649(9) 0.0371(7) -0.0176(6) 0.0002(5) -0.0189(6)
S2 0.0400(7) 0.0553(8) 0.0455(7) -0.0160(6) -0.0075(6) -0.0210(6)

loop_
_atom_type_symbol
_atom_type_description
_atom_type_scat_dispersion_real
_atom_type_scat_dispersion_imag
_atom_type_scat_source
C C 0.0033 0.0016 'International Tables Vol C Tables 4.2.6.8 and 6.1.1.4'
H H 0.0000 0.0000 'International Tables Vol C Tables 4.2.6.8 and 6.1.1.4'
Cu Cu 0.3201 1.2651 'International Tables Vol C Tables 4.2.6.8 and 6.1.1.4'
N N 0.0061 0.0033 'International Tables Vol C Tables 4.2.6.8 and 6.1.1.4'
O O 0.0106 0.0060 'International Tables Vol C Tables 4.2.6.8 and 6.1.1.4'
S S 0.1246 0.1234 'International Tables Vol C Tables 4.2.6.8 and 6.1.1.4'
B B 0.0013 0.0007 'International Tables Vol C Tables 4.2.6.8 and 6.1.1.4'
F F 0.0171 0.0103 'International Tables Vol C Tables 4.2.6.8 and 6.1.1.4'
Cl Cl 0.1484 0.1585 'International Tables Vol C Tables 4.2.6.8 and 6.1.1.4'

loop_
_geom_angle_atom_site_label_1
_geom_angle_atom_site_label_2
_geom_angle_atom_site_label_3
_geom_angle_site_symmetry_1
_geom_angle_site_symmetry_3
_geom_angle
F4 B1 F1 . . 109.3(12)
F4 B1 F3 . . 109.6(7)
F1 B1 F3 . . 108.4(13)
F4 B1 F2 . . 110.3(8)
F1 B1 F2 . . 108.3(11)
F3 B1 F2 . . 110.8(7)
F4 B1 H3A . . 86.5
F1 B1 H3A . . 60.6
F3 B1 H3A . . 163.4
F2 B1 H3A . . 65.2
F6 B2 F6 2_677 . 180.000(3)
F6 B2 F5 2_677 . 69.4(5)
F6 B2 F5 . . 110.6(5)
F6 B2 F5 2_677 2_677 110.6(5)
F6 B2 F5 . 2_677 69.4(5)
F5 B2 F5 . 2_677 180.000(5)
F6 B2 F8 2_677 2_677 113.1(5)
F6 B2 F8 . 2_677 66.9(5)
F5 B2 F8 . 2_677 69.1(6)
F5 B2 F8 2_677 2_677 110.9(6)
F6 B2 F8 2_677 . 66.9(5)
F6 B2 F8 . . 113.1(5)
F5 B2 F8 . . 110.9(6)
F5 B2 F8 2_677 . 69.1(6)
F8 B2 F8 2_677 . 180.000(3)
F6 B2 F7 2_677 2_677 109.4(5)
F6 B2 F7 . 2_677 70.6(5)
F5 B2 F7 . 2_677 71.3(5)
F5 B2 F7 2_677 2_677 108.7(5)
F8 B2 F7 2_677 2_677 103.9(4)
F8 B2 F7 . 2_677 76.1(4)
F6 B2 F7 2_677 . 70.6(5)
F6 B2 F7 . . 109.4(5)
F5 B2 F7 . . 108.7(5)
F5 B2 F7 2_677 . 71.3(5)
F8 B2 F7 2_677 . 76.1(4)
F8 B2 F7 . . 103.9(4)
F7 B2 F7 2_677 . 180.000(2)
N3 C1 C2 . . 119.4(4)
N3 C1 C6 . . 121.2(4)
C2 C1 C6 . . 119.4(4)
C3 C2 C1 . . 119.9(5)
C3 C2 H2 . . 120.0
C1 C2 H2 . . 120.0
C2 C3 C4 . . 121.1(5)
C2 C3 H3 . . 119.5
C4 C3 H3 . . 119.5
C5 C4 C3 . . 120.7(5)
C5 C4 H4 . . 119.7
C3 C4 H4 . . 119.7
C4 C5 C6 . . 119.9(5)
C4 C5 H5 . . 120.0
C6 C5 H5 . . 120.0
C7 C6 C5 . . 122.7(4)
C7 C6 C1 . . 118.3(4)
C5 C6 C1 . . 118.9(4)
C8 C7 C6 . . 120.0(4)
C8 C7 H7 . . 120.0
C6 C7 H7 . . 120.0
C7 C8 C9 . . 117.9(4)
C7 C8 H8 . . 121.0
C9 C8 H8 . . 121.0
N3 C9 C8 . . 125.3(4)
N3 C9 C10 . . 111.9(4)
C8 C9 C10 . . 122.8(4)
N1 C10 O1 . . 113.0(4)
N1 C10 C9 . . 125.4(4)
O1 C10 C9 . . 121.6(4)
N2 C11 O1 . . 113.7(4)
N2 C11 S1 . . 131.7(4)
O1 C11 S1 . . 114.5(3)
C13 C12 S1 . . 113.5(4)
C13 C12 H12A . . 108.9
S1 C12 H12A . . 108.9
C13 C12 H12B . . 108.9
S1 C12 H12B . . 108.9
H12A C12 H12B . . 107.7
C12 C13 C14 . . 113.9(4)
C12 C13 H13A . . 108.8
C14 C13 H13A . . 108.8
C12 C13 H13B . . 108.8
C14 C13 H13B . . 108.8
H13A C13 H13B . . 107.7
C15 C14 C13 . . 110.1(4)
C15 C14 H14A . . 109.6
C13 C14 H14A . . 109.6
C15 C14 H14B . . 109.6
C13 C14 H14B . . 109.6
H14A C14 H14B . . 108.2
C14 C15 S2 . . 108.6(4)
C14 C15 H15A . . 110.0
S2 C15 H15A . . 110.0
C14 C15 H15B . . 110.0
S2 C15 H15B . . 110.0
H15A C15 H15B . . 108.3
N6 C16 O2 . . 114.3(4)
N6 C16 S2 . . 128.4(4)
O2 C16 S2 . . 117.4(3)
N5 C17 O2 . . 113.2(4)
N5 C17 C18 . . 123.7(4)
O2 C17 C18 . . 123.0(4)
N4 C18 C19 . . 124.7(4)
N4 C18 C17 . . 111.5(4)
C19 C18 C17 . . 123.8(5)
C20 C19 C18 . . 118.5(5)
C20 C19 H19 . . 120.7
C18 C19 H19 . . 120.7
C19 C20 C21 . . 119.9(5)
C19 C20 H20 . . 120.0
C21 C20 H20 . . 120.0
C20 C21 C22 . . 118.4(5)
C20 C21 C26 . . 124.0(6)
C22 C21 C26 . . 117.7(6)
N4 C22 C23 . . 118.5(4)
N4 C22 C21 . . 120.9(5)
C23 C22 C21 . . 120.6(5)
C24 C23 C22 . . 118.7(6)
C24 C23 H23 . . 120.6
C22 C23 H23 . . 120.6
C23 C24 C25 . . 121.2(6)
C23 C24 H24 . . 119.4
C25 C24 H24 . . 119.4
C26 C25 C24 . . 121.0(5)
C26 C25 H25 . . 119.5
C24 C25 H25 . . 119.5
C25 C26 C21 . . 120.8(6)
C25 C26 H26 . . 119.6
C21 C26 H26 . . 119.6
Cl1 C27 Cl2 . . 118.0(8)
Cl1 C27 H27A . . 107.8
Cl2 C27 H27A . . 107.8
Cl1 C27 H27B . . 107.8
Cl2 C27 H27B . . 107.8
H27A C27 H27B . . 107.2
O3 C28 H28A . . 109.5
O3 C28 H28B . . 109.5
H28A C28 H28B . . 109.5
O3 C28 H28C . . 109.5
H28A C28 H28C . . 109.5
H28B C28 H28C . . 109.5
Cl1' C27' Cl2' . . 117.6(9)
Cl1' C27' H27C . . 107.9
Cl2' C27' H27C . . 107.9
Cl1' C27' H27D . . 107.9
Cl2' C27' H27D . . 107.9
H27C C27' H27D . . 107.2
C27 Cl1 Cl1 . 2_756 162.2(9)
N5 Cu1 N3 . 2_576 133.56(14)
N5 Cu1 N4 . . 80.91(14)
N3 Cu1 N4 2_576 . 120.30(14)
N5 Cu1 N1 . 2_576 120.47(15)
N3 Cu1 N1 2_576 2_576 81.60(15)
N4 Cu1 N1 . 2_576 126.66(14)
B1 F1 H3A . . 53.9
B1 F2 F2 . 2_765 119.2(10)
B1 F2 H3A . . 52.0
F2 F2 H3A 2_765 . 101.5
B2 F5 F6 . 2_677 54.7(4)
B2 F5 F8 . 2_677 56.4(4)
F6 F5 F8 2_677 2_677 94.8(6)
B2 F5 F7 . 2_677 55.6(4)
F6 F5 F7 2_677 2_677 90.7(6)
F8 F5 F7 2_677 2_677 87.9(6)
B2 F6 F8 . 2_677 58.3(4)
B2 F6 F5 . 2_677 55.9(4)
F8 F6 F5 2_677 2_677 96.3(6)
B2 F6 F7 . 2_677 56.6(4)
F8 F6 F7 2_677 2_677 90.8(5)
F5 F6 F7 2_677 2_677 91.9(5)
B2 F7 F6 . 2_677 52.8(3)
B2 F7 F5 . 2_677 53.0(4)
F6 F7 F5 2_677 2_677 87.9(5)
B2 F7 F8 . 2_677 51.6(3)
F6 F7 F8 2_677 2_677 87.0(5)
F5 F7 F8 2_677 2_677 85.5(5)
B2 F8 F6 . 2_677 54.9(4)
B2 F8 F5 . 2_677 54.4(4)
F6 F8 F5 2_677 2_677 92.6(6)
B2 F8 F7 . 2_677 52.2(3)
F6 F8 F7 2_677 2_677 87.5(5)
F5 F8 F7 2_677 2_677 86.0(5)
C10 N1 N2 . . 106.9(4)
C10 N1 Cu1 . 2_576 107.1(3)
N2 N1 Cu1 . 2_576 145.5(3)
C11 N2 N1 . . 104.9(4)
C9 N3 C1 . . 117.3(4)
C9 N3 Cu1 . 2_576 113.8(3)
C1 N3 Cu1 . 2_576 128.7(3)
C18 N4 C22 . . 117.5(4)
C18 N4 Cu1 . . 113.8(3)
C22 N4 Cu1 . . 128.6(3)
C17 N5 N6 . . 107.0(3)
C17 N5 Cu1 . . 109.9(3)
N6 N5 Cu1 . . 143.0(3)
C16 N6 N5 . . 104.3(4)
C10 O1 C11 . . 101.5(3)
C17 O2 C16 . . 101.1(3)
C28 O3 H3A . . 109.7
C11 S1 C12 . . 98.8(2)
C16 S2 C15 . . 97.2(2)

loop_
_geom_bond_atom_site_label_1
_geom_bond_atom_site_label_2
_geom_bond_site_symmetry_2
_geom_bond_distance
B1 F4 . 1.378(7)
B1 F1 . 1.385(8)
B1 F3 . 1.389(7)
B1 F2 . 1.390(7)
B1 H3A . 1.2309
B2 F6 2_677 1.332(6)
B2 F6 . 1.332(6)
B2 F5 . 1.352(7)
B2 F5 2_677 1.352(7)
B2 F8 2_677 1.385(7)
B2 F8 . 1.385(7)
B2 F7 2_677 1.396(6)
B2 F7 . 1.396(6)
C1 N3 . 1.371(6)
C1 C2 . 1.405(6)
C1 C6 . 1.435(6)
C2 C3 . 1.365(7)
C2 H2 . 0.9300
C3 C4 . 1.408(7)
C3 H3 . 0.9300
C4 C5 . 1.366(8)
C4 H4 . 0.9300
C5 C6 . 1.416(7)
C5 H5 . 0.9300
C6 C7 . 1.406(7)
C7 C8 . 1.370(7)
C7 H7 . 0.9300
C8 C9 . 1.397(6)
C8 H8 . 0.9300
C9 N3 . 1.335(6)
C9 C10 . 1.456(6)
C10 N1 . 1.285(6)
C10 O1 . 1.361(5)
C11 N2 . 1.295(6)
C11 O1 . 1.364(5)
C11 S1 . 1.737(5)
C12 C13 . 1.517(7)
C12 S1 . 1.815(5)
C12 H12A . 0.9700
C12 H12B . 0.9700
C13 C14 . 1.531(7)
C13 H13A . 0.9700
C13 H13B . 0.9700
C14 C15 . 1.530(7)
C14 H14A . 0.9700
C14 H14B . 0.9700
C15 S2 . 1.830(6)
C15 H15A . 0.9700
C15 H15B . 0.9700
C16 N6 . 1.293(6)
C16 O2 . 1.368(6)
C16 S2 . 1.735(5)
C17 N5 . 1.282(6)
C17 O2 . 1.362(5)
C17 C18 . 1.463(6)
C18 N4 . 1.336(6)
C18 C19 . 1.400(7)
C19 C20 . 1.347(8)
C19 H19 . 0.9300
C20 C21 . 1.419(9)
C20 H20 . 0.9300
C21 C22 . 1.424(7)
C21 C26 . 1.424(8)
C22 N4 . 1.375(6)
C22 C23 . 1.412(8)
C23 C24 . 1.378(7)
C23 H23 . 0.9300
C24 C25 . 1.393(10)
C24 H24 . 0.9300
C25 C26 . 1.351(10)
C25 H25 . 0.9300
C26 H26 . 0.9300
C27 Cl1 . 1.708(10)
C27 Cl2 . 1.725(9)
C27 H27A . 0.9700
C27 H27B . 0.9700
C28 O3 . 1.33(3)
C28 H28A . 0.9600
C28 H28B . 0.9600
C28 H28C . 0.9600
C27' Cl1' . 1.709(10)
C27' Cl2' . 1.718(10)
C27' H27C . 0.9700
C27' H27D . 0.9700
Cl1 Cl1 2_756 2.423(10)
Cu1 N5 . 2.048(4)
Cu1 N3 2_576 2.049(3)
Cu1 N4 . 2.069(4)
Cu1 N1 2_576 2.093(4)
F1 H3A . 1.3268
F2 F2 2_765 1.489(18)
F2 H3A . 1.4182
F5 F6 2_677 1.528(11)
F5 F8 2_677 1.553(12)
F5 F7 2_677 1.603(12)
F6 F8 2_677 1.497(10)
F6 F5 2_677 1.528(11)
F6 F7 2_677 1.577(11)
F7 F6 2_677 1.577(11)
F7 F5 2_677 1.603(12)
F7 F8 2_677 1.715(10)
F8 F6 2_677 1.497(10)
F8 F5 2_677 1.553(12)
F8 F7 2_677 1.715(10)
N1 N2 . 1.404(5)
N1 Cu1 2_576 2.093(4)
N3 Cu1 2_576 2.049(3)
N5 N6 . 1.411(5)
O3 H3A . 0.8200

loop_
_geom_torsion_atom_site_label_1
_geom_torsion_atom_site_label_2
_geom_torsion_atom_site_label_3
_geom_torsion_atom_site_label_4
_geom_torsion_site_symmetry_1
_geom_torsion_site_symmetry_4
_geom_torsion
N3 C1 C2 C3 . . 179.0(4)
C6 C1 C2 C3 . . 0.6(6)
C1 C2 C3 C4 . . 0.4(7)
C2 C3 C4 C5 . . -0.9(7)
C3 C4 C5 C6 . . 0.4(7)
C4 C5 C6 C7 . . -178.8(4)
C4 C5 C6 C1 . . 0.6(6)
N3 C1 C6 C7 . . 0.0(6)
C2 C1 C6 C7 . . 178.3(4)
N3 C1 C6 C5 . . -179.4(4)
C2 C1 C6 C5 . . -1.1(6)
C5 C6 C7 C8 . . 179.7(4)
C1 C6 C7 C8 . . 0.3(6)
C6 C7 C8 C9 . . -0.3(6)
C7 C8 C9 N3 . . 0.2(7)
C7 C8 C9 C10 . . 180.0(4)
N3 C9 C10 N1 . . 6.2(6)
C8 C9 C10 N1 . . -173.6(4)
N3 C9 C10 O1 . . -171.6(4)
C8 C9 C10 O1 . . 8.6(6)
S1 C12 C13 C14 . . -61.6(5)
C12 C13 C14 C15 . . -178.1(4)
C13 C14 C15 S2 . . -177.0(4)
N5 C17 C18 N4 . . -2.0(6)
O2 C17 C18 N4 . . 177.8(4)
N5 C17 C18 C19 . . 178.0(5)
O2 C17 C18 C19 . . -2.2(7)
N4 C18 C19 C20 . . -2.3(8)
C17 C18 C19 C20 . . 177.7(5)
C18 C19 C20 C21 . . 1.6(8)
C19 C20 C21 C22 . . 0.7(8)
C19 C20 C21 C26 . . -179.9(5)
C20 C21 C22 N4 . . -2.5(7)
C26 C21 C22 N4 . . 178.0(4)
C20 C21 C22 C23 . . 178.9(5)
C26 C21 C22 C23 . . -0.6(7)
N4 C22 C23 C24 . . -178.5(5)
C21 C22 C23 C24 . . 0.1(8)
C22 C23 C24 C25 . . 1.0(8)
C23 C24 C25 C26 . . -1.7(9)
C24 C25 C26 C21 . . 1.1(9)
C20 C21 C26 C25 . . -179.5(6)
C22 C21 C26 C25 . . 0.0(8)
Cl2 C27 Cl1 Cl1 . 2_756 -68(3)
F4 B1 F2 F2 . 2_765 -5.6(15)
F1 B1 F2 F2 . 2_765 -125.3(16)
F3 B1 F2 F2 . 2_765 115.9(11)
F6 B2 F5 F6 . 2_677 180.000(4)
F5 B2 F5 F6 2_677 2_677 14E1(10)
F8 B2 F5 F6 2_677 2_677 126.3(6)
F8 B2 F5 F6 . 2_677 -53.7(6)
F7 B2 F5 F6 2_677 2_677 -120.1(5)
F7 B2 F5 F6 . 2_677 59.9(6)
F6 B2 F5 F8 2_677 2_677 -126.3(6)
F6 B2 F5 F8 . 2_677 53.7(6)
F5 B2 F5 F8 2_677 2_677 1E1(10)
F8 B2 F5 F8 . 2_677 180.000(7)
F7 B2 F5 F8 2_677 2_677 113.5(5)
F7 B2 F5 F8 . 2_677 -66.5(5)
F6 B2 F5 F7 2_677 2_677 120.1(5)
F6 B2 F5 F7 . 2_677 -59.9(5)
F5 B2 F5 F7 2_677 2_677 -10E1(10)
F8 B2 F5 F7 2_677 2_677 -113.5(5)
F8 B2 F5 F7 . 2_677 66.5(5)
F7 B2 F5 F7 . 2_677 180.000(3)
F6 B2 F6 F8 2_677 2_677 10E1(10)
F5 B2 F6 F8 . 2_677 -54.9(7)
F5 B2 F6 F8 2_677 2_677 125.1(7)
F8 B2 F6 F8 . 2_677 180.000(2)
F7 B2 F6 F8 2_677 2_677 -115.3(5)
F7 B2 F6 F8 . 2_677 64.7(5)
F6 B2 F6 F5 2_677 2_677 -3E1(10)
F5 B2 F6 F5 . 2_677 180.000(4)
F8 B2 F6 F5 2_677 2_677 -125.1(7)
F8 B2 F6 F5 . 2_677 54.9(7)
F7 B2 F6 F5 2_677 2_677 119.7(6)
F7 B2 F6 F5 . 2_677 -60.3(6)
F6 B2 F6 F7 2_677 2_677 -15E1(10)
F5 B2 F6 F7 . 2_677 60.3(6)
F5 B2 F6 F7 2_677 2_677 -119.7(6)
F8 B2 F6 F7 2_677 2_677 115.3(5)
F8 B2 F6 F7 . 2_677 -64.7(5)
F7 B2 F6 F7 . 2_677 180.000(2)
F6 B2 F7 F6 . 2_677 180.000(2)
F5 B2 F7 F6 . 2_677 -59.1(5)
F5 B2 F7 F6 2_677 2_677 120.9(5)
F8 B2 F7 F6 2_677 2_677 -121.1(5)
F8 B2 F7 F6 . 2_677 58.9(5)
F7 B2 F7 F6 2_677 2_677 15E1(10)
F6 B2 F7 F5 2_677 2_677 -120.9(5)
F6 B2 F7 F5 . 2_677 59.1(5)
F5 B2 F7 F5 . 2_677 180.000(4)
F8 B2 F7 F5 2_677 2_677 118.1(6)
F8 B2 F7 F5 . 2_677 -61.9(6)
F7 B2 F7 F5 2_677 2_677 3E1(10)
F6 B2 F7 F8 2_677 2_677 121.1(5)
F6 B2 F7 F8 . 2_677 -58.9(5)
F5 B2 F7 F8 . 2_677 61.9(6)
F5 B2 F7 F8 2_677 2_677 -118.1(6)
F8 B2 F7 F8 . 2_677 180.000(4)
F7 B2 F7 F8 2_677 2_677 -9E1(10)
F6 B2 F8 F6 . 2_677 180.000(2)
F5 B2 F8 F6 . 2_677 55.1(6)
F5 B2 F8 F6 2_677 2_677 -124.9(6)
F8 B2 F8 F6 2_677 2_677 -12E1(10)
F7 B2 F8 F6 2_677 2_677 118.5(6)
F7 B2 F8 F6 . 2_677 -61.5(6)
F6 B2 F8 F5 2_677 2_677 124.9(6)
F6 B2 F8 F5 . 2_677 -55.1(6)
F5 B2 F8 F5 . 2_677 180.000(5)
F8 B2 F8 F5 2_677 2_677 1E1(10)
F7 B2 F8 F5 2_677 2_677 -116.5(6)
F7 B2 F8 F5 . 2_677 63.5(6)
F6 B2 F8 F7 2_677 2_677 -118.5(6)
F6 B2 F8 F7 . 2_677 61.5(6)
F5 B2 F8 F7 . 2_677 -63.5(6)
F5 B2 F8 F7 2_677 2_677 116.5(6)
F8 B2 F8 F7 2_677 2_677 12E1(10)
F7 B2 F8 F7 . 2_677 180.000(4)
O1 C10 N1 N2 . . -0.1(5)
C9 C10 N1 N2 . . -178.2(4)
O1 C10 N1 Cu1 . 2_576 173.8(3)
C9 C10 N1 Cu1 . 2_576 -4.2(5)
O1 C11 N2 N1 . . 0.7(5)
S1 C11 N2 N1 . . -178.5(4)
C10 N1 N2 C11 . . -0.3(5)
Cu1 N1 N2 C11 2_576 . -170.0(4)
C8 C9 N3 C1 . . 0.1(6)
C10 C9 N3 C1 . . -179.7(3)
C8 C9 N3 Cu1 . 2_576 175.3(3)
C10 C9 N3 Cu1 . 2_576 -4.5(4)
C2 C1 N3 C9 . . -178.5(4)
C6 C1 N3 C9 . . -0.2(5)
C2 C1 N3 Cu1 . 2_576 7.1(5)
C6 C1 N3 Cu1 . 2_576 -174.6(3)
C19 C18 N4 C22 . . 0.5(7)
C17 C18 N4 C22 . . -179.6(4)
C19 C18 N4 Cu1 . . -175.9(4)
C17 C18 N4 Cu1 . . 4.0(5)
C23 C22 N4 C18 . . -179.5(4)
C21 C22 N4 C18 . . 2.0(6)
C23 C22 N4 Cu1 . . -3.7(6)
C21 C22 N4 Cu1 . . 177.7(3)
N5 Cu1 N4 C18 . . -3.8(3)
N3 Cu1 N4 C18 2_576 . 131.8(3)
N1 Cu1 N4 C18 2_576 . -125.2(3)
N5 Cu1 N4 C22 . . -179.7(4)
N3 Cu1 N4 C22 2_576 . -44.1(4)
N1 Cu1 N4 C22 2_576 . 58.9(4)
O2 C17 N5 N6 . . 0.3(5)
C18 C17 N5 N6 . . -179.9(4)
O2 C17 N5 Cu1 . . 179.0(3)
C18 C17 N5 Cu1 . . -1.2(5)
N3 Cu1 N5 C17 2_576 . -121.0(3)
N4 Cu1 N5 C17 . . 2.6(3)
N1 Cu1 N5 C17 2_576 . 130.0(3)
N3 Cu1 N5 N6 2_576 . 56.9(5)
N4 Cu1 N5 N6 . . -179.5(5)
N1 Cu1 N5 N6 2_576 . -52.1(5)
O2 C16 N6 N5 . . -0.5(5)
S2 C16 N6 N5 . . 179.3(4)
C17 N5 N6 C16 . . 0.1(5)
Cu1 N5 N6 C16 . . -177.8(4)
N1 C10 O1 C11 . . 0.5(5)
C9 C10 O1 C11 . . 178.6(4)
N2 C11 O1 C10 . . -0.8(5)
S1 C11 O1 C10 . . 178.5(3)
N5 C17 O2 C16 . . -0.5(5)
C18 C17 O2 C16 . . 179.7(4)
N6 C16 O2 C17 . . 0.6(5)
S2 C16 O2 C17 . . -179.2(3)
N2 C11 S1 C12 . . -6.2(5)
O1 C11 S1 C12 . . 174.7(4)
C13 C12 S1 C11 . . -76.2(4)
N6 C16 S2 C15 . . -1.2(5)
O2 C16 S2 C15 . . 178.5(4)
C14 C15 S2 C16 . . -176.1(4)
